data_4501716
loop_
_publ_author_name
'Campos-Gaxiola, Jos\'e J.'
'Vega-Paz, Araceli'
'Rom\'an-Bravo, Perla'
'H\"opfl, Herbert'
'S\'anchez-V\'azquez, Mario'

_publ_section_title
;
 Pyridineboronic Acids as Useful Building Blocks in Combination with
 Perchloroplatinate(II) and -(IV) Salts: 1D, 2D, and 3D Hydrogen-Bonded
 Networks Containing X-H&#x00B7;&#x00B7;&#x00B7;Cl2Pt&#x2212;(X = C, N+),
 B(OH)2&#x00B7;&#x00B7;&#x00B7;Cl2Pt&#x2212;, and
 B(OH)2&#x00B7;&#x00B7;&#x00B7;(HO)2B Synthons
;
_journal_issue 7
_journal_name_full 'Crystal Growth &amp; Design'
_journal_page_first 3182
_journal_paper_doi 10.1021/cg100325c
_journal_volume 10
_journal_year 2010
_chemical_formula_moiety 'C5 H7 B N O2, Cl'
_chemical_formula_sum 'C5 H7 B Cl N O2'
_chemical_formula_weight 159.38
_chemical_name_systematic
;

 ?

;
_space_group_IT_number 7
_symmetry_cell_setting monoclinic
_symmetry_space_group_name_Hall 'P -2yc'
_symmetry_space_group_name_H-M 'P 1 c 1'
_atom_sites_solution_hydrogens geom
_atom_sites_solution_primary direct
_atom_sites_solution_secondary difmap
_audit_creation_method SHELXL-97
_cell_angle_alpha 90.00
_cell_angle_beta 105.132(2)
_cell_angle_gamma 90.00
_cell_formula_units_Z 2
_cell_length_a 6.1958(9)
_cell_length_b 5.3278(8)
_cell_length_c 11.3566(16)
_cell_measurement_reflns_used 1625
_cell_measurement_temperature 293(2)
_cell_measurement_theta_max 27.32
_cell_measurement_theta_min 3.40
_cell_volume 361.88(9)
_computing_cell_refinement 'Bruker SAINT'
_computing_data_collection 'Bruker SMART'
_computing_data_reduction 'Bruker SAINT'
_computing_molecular_graphics 'Bruker SHELXTL'
_computing_publication_material 'Bruker SHELXTL'
_computing_structure_refinement 'SHELXL-97 (Sheldrick, 1997)'
_computing_structure_solution 'SHELXS-97 (Sheldrick, 1990)'
_diffrn_ambient_temperature 293(2)
_diffrn_measured_fraction_theta_full 1.000
_diffrn_measured_fraction_theta_max 1.000
_diffrn_measurement_device_type 'CCD area detector'
_diffrn_measurement_method 'phi and omega scans'
_diffrn_radiation_monochromator graphite
_diffrn_radiation_source 'fine-focus sealed tube'
_diffrn_radiation_type MoK\a
_diffrn_radiation_wavelength 0.71073
_diffrn_reflns_av_R_equivalents 0.0230
_diffrn_reflns_av_sigmaI/netI 0.0346
_diffrn_reflns_limit_h_max 7
_diffrn_reflns_limit_h_min -7
_diffrn_reflns_limit_k_max 6
_diffrn_reflns_limit_k_min -6
_diffrn_reflns_limit_l_max 13
_diffrn_reflns_limit_l_min -13
_diffrn_reflns_number 2472
_diffrn_reflns_theta_full 25.00
_diffrn_reflns_theta_max 25.00
_diffrn_reflns_theta_min 3.41
_exptl_absorpt_coefficient_mu 0.459
_exptl_absorpt_correction_T_max 0.9686
_exptl_absorpt_correction_T_min 0.7962
_exptl_absorpt_correction_type multi-scan
_exptl_absorpt_process_details SADABS
_exptl_crystal_colour colorless
_exptl_crystal_density_diffrn 1.463
_exptl_crystal_density_method 'not measured'
_exptl_crystal_description rectangular
_exptl_crystal_F_000 164
_exptl_crystal_size_max 0.52
_exptl_crystal_size_mid 0.25
_exptl_crystal_size_min 0.07
_refine_diff_density_max 0.143
_refine_diff_density_min -0.198
_refine_diff_density_rms 0.048
_refine_ls_abs_structure_details 'Flack H D (1983), Acta Cryst. A39, 876-881'
_refine_ls_abs_structure_Flack 0.05(7)
_refine_ls_extinction_method none
_refine_ls_goodness_of_fit_ref 1.051
_refine_ls_hydrogen_treatment mixed
_refine_ls_matrix_type full
_refine_ls_number_parameters 100
_refine_ls_number_reflns 1205
_refine_ls_number_restraints 5
_refine_ls_restrained_S_all 1.048
_refine_ls_R_factor_all 0.0335
_refine_ls_R_factor_gt 0.0327
_refine_ls_shift/su_max 0.000
_refine_ls_shift/su_mean 0.000
_refine_ls_structure_factor_coef Fsqd
_refine_ls_weighting_details 'calc w=1/[\s^2^(Fo^2^)+(0.0479P)^2^+0.0607P] where P=(Fo^2^+2Fc^2^)/3'
_refine_ls_weighting_scheme calc
_refine_ls_wR_factor_gt 0.0808
_refine_ls_wR_factor_ref 0.0813
_reflns_number_gt 1175
_reflns_number_total 1205
_reflns_threshold_expression >2sigma(I)
_cod_data_source_file cg100325c_si_001.cif
_cod_data_source_block 12ppchm
_cod_depositor_comments
;
The following automatic conversions were performed:

'_symmetry_cell_setting' value 'Monoclinic' changed to 'monoclinic'
according to /home/saulius/struct/CIF-dictionaries/cif_core.dic
dictionary named 'cif_core.dic' version 2.4.2 from 2011-04-26.

Automatic conversion script
Id: cif_fix_values 1715 2011-07-08 13:25:40Z adriana 
;
_cod_original_sg_symbol_H-M Pc
_cod_database_code 4501716

loop_
_symmetry_equiv_pos_as_xyz
'x, y, z'
'x, -y, z+1/2'

loop_
_atom_site_label
_atom_site_type_symbol
_atom_site_fract_x
_atom_site_fract_y
_atom_site_fract_z
_atom_site_U_iso_or_equiv
_atom_site_adp_type
_atom_site_occupancy
_atom_site_symmetry_multiplicity
_atom_site_calc_flag
_atom_site_refinement_flags
Cl1 Cl 0.64868(12) 0.81178(11) 0.56618(8) 0.0346(2) Uani 1 1 d .
B1 B 0.3761(6) 1.2384(8) 0.3601(4) 0.0306(7) Uani 1 1 d .
N1 N -0.0797(4) 0.6255(5) 0.2157(2) 0.0344(6) Uani 1 1 d D
H10 H -0.171(5) 0.509(5) 0.188(3) 0.052 Uiso 1 1 d D
O1 O 0.5460(3) 1.3063(4) 0.31358(18) 0.0459(6) Uani 1 1 d D
H1' H 0.555(7) 1.236(6) 0.2488(18) 0.069 Uiso 1 1 d D
O2 O 0.3283(4) 1.3680(5) 0.4522(2) 0.0372(5) Uani 1 1 d D
H2' H 0.421(5) 1.485(5) 0.475(3) 0.056 Uiso 1 1 d D
C1 C 0.0796(6) 0.6814(5) 0.1605(3) 0.0370(7) Uani 1 1 d .
H1 H 0.0906 0.5913 0.0921 0.044 Uiso 1 1 calc R
C2 C 0.2264(4) 0.8713(6) 0.2046(3) 0.0346(7) Uani 1 1 d .
H2 H 0.3389 0.9078 0.1667 0.042 Uiso 1 1 calc R
C3 C 0.2098(4) 1.0118(5) 0.3060(3) 0.0286(6) Uani 1 1 d .
C4 C 0.0398(4) 0.9437(6) 0.3596(3) 0.0344(7) Uani 1 1 d .
H4 H 0.0235 1.0313 0.4276 0.041 Uiso 1 1 calc R
C5 C -0.1044(6) 0.7496(6) 0.3138(3) 0.0366(7) Uani 1 1 d .
H5 H -0.2169 0.7055 0.3504 0.044 Uiso 1 1 calc R

loop_
_atom_site_aniso_label
_atom_site_aniso_U_11
_atom_site_aniso_U_22
_atom_site_aniso_U_33
_atom_site_aniso_U_23
_atom_site_aniso_U_13
_atom_site_aniso_U_12
Cl1 0.0384(4) 0.0335(3) 0.0315(4) 0.0000(3) 0.0086(2) 0.0021(4)
B1 0.0292(15) 0.0322(17) 0.0315(18) 0.0033(13) 0.0100(13) -0.0028(12)
N1 0.0339(13) 0.0329(15) 0.0337(15) -0.0001(12) 0.0041(12) -0.0085(10)
O1 0.0476(12) 0.0466(14) 0.0515(15) -0.0136(10) 0.0274(11) -0.0192(10)
O2 0.0405(13) 0.0339(12) 0.0406(13) -0.0096(9) 0.0166(11) -0.0102(9)
C1 0.0443(18) 0.0357(17) 0.0326(18) -0.0039(12) 0.0129(15) -0.0051(13)
C2 0.0357(15) 0.0382(15) 0.0346(16) 0.0012(12) 0.0174(13) -0.0050(12)
C3 0.0284(14) 0.0300(13) 0.0265(14) 0.0030(11) 0.0057(12) -0.0018(13)
C4 0.0371(15) 0.0371(16) 0.0307(15) -0.0028(12) 0.0121(13) -0.0004(13)
C5 0.0349(15) 0.0442(19) 0.0334(18) 0.0013(14) 0.0137(13) -0.0055(13)

loop_
_atom_type_symbol
_atom_type_description
_atom_type_scat_dispersion_real
_atom_type_scat_dispersion_imag
_atom_type_scat_source
C C 0.0033 0.0016 'International Tables Vol C Tables 4.2.6.8 and 6.1.1.4'
H H 0.0000 0.0000 'International Tables Vol C Tables 4.2.6.8 and 6.1.1.4'
B B 0.0013 0.0007 'International Tables Vol C Tables 4.2.6.8 and 6.1.1.4'
N N 0.0061 0.0033 'International Tables Vol C Tables 4.2.6.8 and 6.1.1.4'
O O 0.0106 0.0060 'International Tables Vol C Tables 4.2.6.8 and 6.1.1.4'
Cl Cl 0.1484 0.1585 'International Tables Vol C Tables 4.2.6.8 and 6.1.1.4'

loop_
_geom_angle_atom_site_label_1
_geom_angle_atom_site_label_2
_geom_angle_atom_site_label_3
_geom_angle
O1 B1 O2 121.3(3)
O1 B1 C3 122.9(3)
O2 B1 C3 115.7(3)
C1 N1 C5 122.7(3)
N1 C1 C2 119.8(3)
C1 C2 C3 120.9(3)
C4 C3 C2 116.5(2)
C4 C3 B1 120.7(2)
C2 C3 B1 122.8(2)
C5 C4 C3 121.3(3)
N1 C5 C4 118.8(3)

loop_
_geom_bond_atom_site_label_1
_geom_bond_atom_site_label_2
_geom_bond_distance
B1 O1 1.345(4)
B1 O2 1.349(5)
B1 C3 1.602(5)
N1 C1 1.334(4)
N1 C5 1.339(4)
C1 C2 1.365(4)
C2 C3 1.399(4)
C3 C4 1.395(4)
C4 C5 1.377(5)

loop_
_geom_torsion_atom_site_label_1
_geom_torsion_atom_site_label_2
_geom_torsion_atom_site_label_3
_geom_torsion_atom_site_label_4
_geom_torsion
C5 N1 C1 C2 0.4(5)
N1 C1 C2 C3 -1.2(5)
C1 C2 C3 C4 1.2(4)
C1 C2 C3 B1 -179.2(3)
O1 B1 C3 C4 178.2(3)
O2 B1 C3 C4 -5.3(4)
O1 B1 C3 C2 -1.4(5)
O2 B1 C3 C2 175.1(3)
C2 C3 C4 C5 -0.5(4)
B1 C3 C4 C5 179.9(3)
C1 N1 C5 C4 0.3(5)
C3 C4 C5 N1 -0.2(5)

loop_
_cod_related_entry_id
_cod_related_entry_database
_cod_related_entry_code
1 ChemSpider 21390585
